data_7112256
loop_
_publ_author_name
'Binjie Guo'
'Chunling Fu'
'Shengming Ma'

_publ_section_title
;
 Asymmetric semipinacol rearrangement of 2,3-allenols with
 N-bromo-1,8-naphthalimide
;
_journal_name_full Chem.Commun.
_journal_page_first 4445
_journal_paper_doi 10.1039/C4CC00767K
_journal_volume 50
_journal_year 2014
_chemical_absolute_configuration ad
_chemical_formula_moiety 'C20 H21 Br O2'
_chemical_formula_sum 'C20 H21 Br O2'
_chemical_formula_weight 373.28
_chemical_name_systematic
; 
 ? 
;
_space_group_IT_number 4
_symmetry_cell_setting monoclinic
_symmetry_space_group_name_Hall 'P 2yb'
_symmetry_space_group_name_H-M 'P 1 21 1'
_atom_sites_solution_hydrogens geom
_atom_sites_solution_primary direct
_atom_sites_solution_secondary difmap
_audit_creation_method SHELXL-97
_cell_angle_alpha 90.00
_cell_angle_beta 110.884(10)
_cell_angle_gamma 90.00
_cell_formula_units_Z 2
_cell_length_a 10.7903(11)
_cell_length_b 8.3733(5)
_cell_length_c 10.8570(9)
_cell_measurement_reflns_used 1728
_cell_measurement_temperature 293(2)
_cell_measurement_theta_max 29.5891
_cell_measurement_theta_min 3.1562
_cell_volume 916.49(15)
_computing_cell_refinement 'CrysAlis PRO (Agilent Technologies, 2011)'
_computing_data_collection 'CrysAlis PRO'
_computing_data_reduction 'CrysAlis PRO'
_computing_molecular_graphics 'OLEX2 (Dolomanov et al., 2009)'
_computing_publication_material OLEX2
_computing_structure_refinement 'SHELXL-97 (Sheldrick, 2008)'
_computing_structure_solution 'SHELXS-97 (Sheldrick, 2008)'
_diffrn_ambient_temperature 293(2)
_diffrn_detector_area_resol_mean 10.3592
_diffrn_measured_fraction_theta_full 0.997
_diffrn_measured_fraction_theta_max 0.997
_diffrn_measurement_device_type 'Xcalibur, Atlas, Gemini ultra'
_diffrn_measurement_method '\w scans'
_diffrn_radiation_monochromator graphite
_diffrn_radiation_source 'fine-focus sealed tube'
_diffrn_radiation_type MoK\a
_diffrn_radiation_wavelength 0.71073
_diffrn_reflns_av_R_equivalents 0.0344
_diffrn_reflns_av_sigmaI/netI 0.0566
_diffrn_reflns_limit_h_max 12
_diffrn_reflns_limit_h_min -9
_diffrn_reflns_limit_k_max 10
_diffrn_reflns_limit_k_min -10
_diffrn_reflns_limit_l_max 10
_diffrn_reflns_limit_l_min -13
_diffrn_reflns_number 6043
_diffrn_reflns_theta_full 25.35
_diffrn_reflns_theta_max 25.35
_diffrn_reflns_theta_min 3.16
_exptl_absorpt_coefficient_mu 2.249
_exptl_absorpt_correction_T_max 0.6257
_exptl_absorpt_correction_T_min 0.4819
_exptl_absorpt_correction_type multi-scan
_exptl_absorpt_process_details
;
CrysAlis PRO (Agilent Technologies, 2011) 
;
_exptl_crystal_colour colorless
_exptl_crystal_density_diffrn 1.353
_exptl_crystal_density_method 'not measured'
_exptl_crystal_description block
_exptl_crystal_F_000 384
_exptl_crystal_size_max 0.38
_exptl_crystal_size_mid 0.36
_exptl_crystal_size_min 0.23
_refine_diff_density_max 0.472
_refine_diff_density_min -0.225
_refine_diff_density_rms 0.052
_refine_ls_abs_structure_details 'Flack (1983), 1539 Friedel pairs'
_refine_ls_abs_structure_Flack -0.022(14)
_refine_ls_extinction_method none
_refine_ls_goodness_of_fit_ref 1.019
_refine_ls_hydrogen_treatment mixed
_refine_ls_matrix_type full
_refine_ls_number_parameters 209
_refine_ls_number_reflns 3325
_refine_ls_number_restraints 1
_refine_ls_restrained_S_all 1.019
_refine_ls_R_factor_all 0.0723
_refine_ls_R_factor_gt 0.0472
_refine_ls_shift/su_max 0.000
_refine_ls_shift/su_mean 0.000
_refine_ls_structure_factor_coef Fsqd
_refine_ls_weighting_details 'calc w=1/[\s^2^(Fo^2^)+(0.0472P)^2^+0.0000P] where P=(Fo^2^+2Fc^2^)/3'
_refine_ls_weighting_scheme calc
_refine_ls_wR_factor_gt 0.0921
_refine_ls_wR_factor_ref 0.1047
_reflns_number_gt 2460
_reflns_number_total 3325
_reflns_threshold_expression >2sigma(I)
_cod_data_source_file c4cc00767k2.cif
_cod_data_source_block 131008_gbj_9_6
_cod_original_cell_volume 916.49(13)
_cod_original_sg_symbol_H-M 'P 21'
_cod_database_code 7112256

loop_
_symmetry_equiv_pos_as_xyz
'x, y, z'
'-x, y+1/2, -z'

loop_
_atom_site_label
_atom_site_type_symbol
_atom_site_fract_x
_atom_site_fract_y
_atom_site_fract_z
_atom_site_U_iso_or_equiv
_atom_site_adp_type
_atom_site_occupancy
_atom_site_symmetry_multiplicity
_atom_site_calc_flag
_atom_site_refinement_flags
Br1 Br 0.24395(5) -0.09447(10) 0.02625(4) 0.0738(2) Uani 1 1 d .
O1 O 0.2678(6) 0.5166(7) -0.0041(6) 0.128(2) Uani 1 1 d .
O2 O 0.7125(3) 0.1876(5) 0.5363(3) 0.0735(10) Uani 1 1 d .
C1 C 0.1359(6) 0.3396(6) -0.5348(5) 0.0796(17) Uani 1 1 d .
H1 H 0.1575 0.4406 -0.4975 0.096 Uiso 1 1 calc R
C2 C 0.0368(7) 0.3222(8) -0.6566(6) 0.092(2) Uani 1 1 d .
H2 H -0.0097 0.4120 -0.6991 0.110 Uiso 1 1 calc R
C3 C 0.0060(6) 0.1804(11) -0.7150(5) 0.0900(19) Uani 1 1 d .
H3 H -0.0591 0.1713 -0.7984 0.108 Uiso 1 1 calc R
C4 C 0.0709(7) 0.0501(9) -0.6508(6) 0.0931(19) Uani 1 1 d .
H4 H 0.0495 -0.0501 -0.6894 0.112 Uiso 1 1 calc R
C5 C 0.1686(6) 0.0649(7) -0.5286(5) 0.0770(17) Uani 1 1 d .
H5 H 0.2123 -0.0265 -0.4863 0.092 Uiso 1 1 calc R
C6 C 0.2030(5) 0.2065(6) -0.4683(4) 0.0563(12) Uani 1 1 d .
C7 C 0.3107(5) 0.2200(8) -0.3327(4) 0.0681(14) Uani 1 1 d .
H7A H 0.3620 0.3161 -0.3292 0.082 Uiso 1 1 calc R
H7B H 0.3701 0.1293 -0.3186 0.082 Uiso 1 1 calc R
C8 C 0.2534(5) 0.2253(7) -0.2233(4) 0.0606(12) Uani 1 1 d .
H8A H 0.2010 0.3217 -0.2322 0.073 Uiso 1 1 calc R
H8B H 0.1951 0.1345 -0.2319 0.073 Uiso 1 1 calc R
C9 C 0.3621(5) 0.2225(6) -0.0876(4) 0.0552(11) Uani 1 1 d .
H9A H 0.4237 0.3089 -0.0822 0.066 Uiso 1 1 calc R
H9B H 0.4106 0.1229 -0.0775 0.066 Uiso 1 1 calc R
C10 C 0.3102(5) 0.2390(6) 0.0274(4) 0.0463(11) Uani 1 1 d .
C11 C 0.2624(5) 0.4080(16) 0.0385(4) 0.0791(14) Uani 1 1 d .
H11 H 0.2180 0.4147 0.0977 0.095 Uiso 1 1 calc R
C12 C 0.1951(5) 0.1247(5) 0.0085(4) 0.0538(12) Uani 1 1 d .
C13 C 0.0657(5) 0.1588(7) -0.0275(5) 0.0686(13) Uani 1 1 d .
H13A H 0.0368 0.2639 -0.0444 0.082 Uiso 1 1 calc R
H13B H 0.0047 0.0773 -0.0356 0.082 Uiso 1 1 calc R
C14 C 0.4193(4) 0.2152(5) 0.1648(4) 0.0451(10) Uani 1 1 d .
C15 C 0.3845(5) 0.1956(6) 0.2750(4) 0.0637(13) Uani 1 1 d .
H15 H 0.2953 0.1890 0.2644 0.076 Uiso 1 1 calc R
C16 C 0.4788(5) 0.1855(7) 0.3996(4) 0.0663(13) Uani 1 1 d .
H16 H 0.4532 0.1734 0.4722 0.080 Uiso 1 1 calc R
C17 C 0.6103(5) 0.1935(5) 0.4162(4) 0.0536(11) Uani 1 1 d .
C18 C 0.6475(5) 0.2114(7) 0.3080(4) 0.0595(12) Uani 1 1 d .
H18 H 0.7369 0.2172 0.3189 0.071 Uiso 1 1 calc R
C19 C 0.5526(5) 0.2207(6) 0.1843(4) 0.0545(11) Uani 1 1 d .
H19 H 0.5787 0.2311 0.1118 0.065 Uiso 1 1 calc R
C20 C 0.6802(6) 0.1749(10) 0.6513(5) 0.105(2) Uani 1 1 d .
H20A H 0.6315 0.0781 0.6480 0.157 Uiso 1 1 calc R
H20B H 0.6270 0.2648 0.6565 0.157 Uiso 1 1 calc R
H20C H 0.7603 0.1734 0.7276 0.157 Uiso 1 1 calc R

loop_
_atom_site_aniso_label
_atom_site_aniso_U_11
_atom_site_aniso_U_22
_atom_site_aniso_U_33
_atom_site_aniso_U_23
_atom_site_aniso_U_13
_atom_site_aniso_U_12
Br1 0.0842(4) 0.0576(3) 0.0793(3) 0.0000(4) 0.0288(2) -0.0086(3)
O1 0.164(6) 0.058(3) 0.128(4) 0.001(3) 0.011(4) 0.027(3)
O2 0.067(2) 0.091(3) 0.0486(19) 0.0030(18) 0.0030(17) 0.001(2)
C1 0.106(5) 0.069(3) 0.061(3) 0.006(2) 0.027(3) 0.004(3)
C2 0.102(5) 0.099(4) 0.069(4) 0.025(3) 0.023(3) 0.033(4)
C3 0.071(4) 0.148(6) 0.050(3) -0.005(4) 0.021(3) 0.000(4)
C4 0.102(5) 0.101(5) 0.075(4) -0.025(4) 0.030(4) -0.020(4)
C5 0.096(5) 0.071(4) 0.061(3) 0.001(3) 0.025(3) 0.005(3)
C6 0.060(3) 0.070(3) 0.046(2) 0.004(2) 0.027(2) 0.001(3)
C7 0.070(4) 0.090(4) 0.045(3) 0.005(3) 0.021(2) -0.006(3)
C8 0.056(3) 0.082(3) 0.043(2) 0.003(2) 0.018(2) -0.002(3)
C9 0.055(3) 0.066(3) 0.048(2) 0.003(2) 0.023(2) -0.008(2)
C10 0.044(3) 0.055(3) 0.043(2) -0.007(2) 0.019(2) 0.006(2)
C11 0.084(4) 0.072(3) 0.064(3) -0.001(5) 0.005(2) 0.014(5)
C12 0.063(3) 0.058(3) 0.041(2) -0.008(2) 0.021(2) 0.002(2)
C13 0.050(3) 0.088(4) 0.074(3) 0.001(3) 0.030(3) 0.001(3)
C14 0.046(3) 0.047(2) 0.044(2) -0.0015(19) 0.0172(19) -0.0044(19)
C15 0.047(3) 0.093(4) 0.053(3) -0.007(3) 0.020(2) 0.002(3)
C16 0.068(4) 0.093(4) 0.041(2) -0.001(3) 0.025(2) 0.000(3)
C17 0.055(3) 0.056(3) 0.046(2) 0.001(2) 0.013(2) 0.002(2)
C18 0.044(3) 0.081(3) 0.055(3) -0.005(3) 0.018(2) -0.007(2)
C19 0.055(3) 0.069(3) 0.042(2) 0.000(2) 0.020(2) -0.005(2)
C20 0.100(5) 0.154(6) 0.049(3) 0.003(4) 0.012(3) -0.003(5)

loop_
_atom_type_symbol
_atom_type_description
_atom_type_scat_dispersion_real
_atom_type_scat_dispersion_imag
_atom_type_scat_source
C C 0.0033 0.0016 'International Tables Vol C Tables 4.2.6.8 and 6.1.1.4'
H H 0.0000 0.0000 'International Tables Vol C Tables 4.2.6.8 and 6.1.1.4'
Br Br -0.2901 2.4595 'International Tables Vol C Tables 4.2.6.8 and 6.1.1.4'
O O 0.0106 0.0060 'International Tables Vol C Tables 4.2.6.8 and 6.1.1.4'

loop_
_geom_angle_atom_site_label_1
_geom_angle_atom_site_label_2
_geom_angle_atom_site_label_3
_geom_angle
C17 O2 C20 118.2(4)
C2 C1 C6 119.8(5)
C2 C1 H1 120.1
C6 C1 H1 120.1
C3 C2 C1 121.8(5)
C3 C2 H2 119.1
C1 C2 H2 119.1
C2 C3 C4 118.7(5)
C2 C3 H3 120.7
C4 C3 H3 120.7
C3 C4 C5 120.3(6)
C3 C4 H4 119.8
C5 C4 H4 119.8
C6 C5 C4 122.3(6)
C6 C5 H5 118.8
C4 C5 H5 118.8
C5 C6 C1 117.1(4)
C5 C6 C7 121.5(5)
C1 C6 C7 121.5(5)
C6 C7 C8 112.0(4)
C6 C7 H7A 109.2
C8 C7 H7A 109.2
C6 C7 H7B 109.2
C8 C7 H7B 109.2
H7A C7 H7B 107.9
C9 C8 C7 111.6(4)
C9 C8 H8A 109.3
C7 C8 H8A 109.3
C9 C8 H8B 109.3
C7 C8 H8B 109.3
H8A C8 H8B 108.0
C8 C9 C10 113.8(4)
C8 C9 H9A 108.8
C10 C9 H9A 108.8
C8 C9 H9B 108.8
C10 C9 H9B 108.8
H9A C9 H9B 107.7
C12 C10 C11 108.1(5)
C12 C10 C9 110.4(4)
C11 C10 C9 112.1(5)
C12 C10 C14 110.6(4)
C11 C10 C14 101.8(3)
C9 C10 C14 113.3(4)
O1 C11 C10 135.0(6)
O1 C11 H11 112.5
C10 C11 H11 112.5
C13 C12 C10 128.4(5)
C13 C12 Br1 117.3(4)
C10 C12 Br1 114.2(3)
C12 C13 H13A 120.0
C12 C13 H13B 120.0
H13A C13 H13B 120.0
C19 C14 C15 117.4(4)
C19 C14 C10 122.5(4)
C15 C14 C10 120.0(4)
C16 C15 C14 121.6(5)
C16 C15 H15 119.2
C14 C15 H15 119.2
C17 C16 C15 119.7(4)
C17 C16 H16 120.1
C15 C16 H16 120.1
C16 C17 O2 124.6(4)
C16 C17 C18 119.8(4)
O2 C17 C18 115.6(4)
C19 C18 C17 119.9(4)
C19 C18 H18 120.1
C17 C18 H18 120.1
C18 C19 C14 121.6(4)
C18 C19 H19 119.2
C14 C19 H19 119.2
O2 C20 H20A 109.5
O2 C20 H20B 109.5
H20A C20 H20B 109.5
O2 C20 H20C 109.5
H20A C20 H20C 109.5
H20B C20 H20C 109.5

loop_
_geom_bond_atom_site_label_1
_geom_bond_atom_site_label_2
_geom_bond_distance
Br1 C12 1.900(5)
O1 C11 1.032(13)
O2 C17 1.376(5)
O2 C20 1.415(7)
C1 C2 1.381(8)
C1 C6 1.384(7)
C1 H1 0.9300
C2 C3 1.331(9)
C2 H2 0.9300
C3 C4 1.348(9)
C3 H3 0.9300
C4 C5 1.374(8)
C4 H4 0.9300
C5 C6 1.341(7)
C5 H5 0.9300
C6 C7 1.520(6)
C7 C8 1.523(7)
C7 H7A 0.9700
C7 H7B 0.9700
C8 C9 1.522(6)
C8 H8A 0.9700
C8 H8B 0.9700
C9 C10 1.546(7)
C9 H9A 0.9700
C9 H9B 0.9700
C10 C12 1.522(7)
C10 C11 1.525(13)
C10 C14 1.550(6)
C11 H11 0.9300
C12 C13 1.340(7)
C13 H13A 0.9300
C13 H13B 0.9300
C14 C19 1.377(6)
C14 C15 1.385(7)
C15 C16 1.375(6)
C15 H15 0.9300
C16 C17 1.366(7)
C16 H16 0.9300
C17 C18 1.379(7)
C18 C19 1.370(6)
C18 H18 0.9300
C19 H19 0.9300
C20 H20A 0.9600
C20 H20B 0.9600
C20 H20C 0.9600
